data_7003415
loop_
_publ_author_name
'Chan, Zhi-Kai'
'Lin, Chia-Her'
'Wang, Chih-Chieh'
'Chen, Jhy-Der'
'Wang, Ju-Chun'
'Liu, C. W.'

_publ_section_title
;
 Syntheses, structures and magnetism of linear tri- and tetra-copper
 chains containing anions of
 N,N&#x2032;-bis(pyrimidine-2-yl)formamidine
;
_journal_issue 16
_journal_name_full 'Dalton Transactions'
_journal_page_first 2183
_journal_page_last 2189
_journal_paper_doi 10.1039/b715995a
_journal_year 2008
_chemical_formula_sum 'C38 H31 B2 Cu3 F8 N25'
_chemical_formula_weight 1202.12
_chemical_name_systematic
;
?
;
_space_group_IT_number 14
_symmetry_cell_setting monoclinic
_symmetry_space_group_name_Hall '-P 2yn'
_symmetry_space_group_name_H-M 'P 1 21/n 1'
_atom_sites_solution_hydrogens geom
_atom_sites_solution_primary direct
_atom_sites_solution_secondary difmap
_audit_creation_method SHELXL-97
_cell_angle_alpha 90.00
_cell_angle_beta 98.870(18)
_cell_angle_gamma 90.00
_cell_formula_units_Z 4
_cell_length_a 11.707(2)
_cell_length_b 11.940(3)
_cell_length_c 32.952(9)
_cell_measurement_reflns_used 979
_cell_measurement_temperature 298(2)
_cell_measurement_theta_max 25.01
_cell_measurement_theta_min 2.53
_cell_volume 4551.0(19)
_computing_cell_refinement 'Bruker SMART'
_computing_data_collection 'Bruker SMART'
_computing_data_reduction 'Bruker SAINT'
_computing_molecular_graphics 'Bruker SHELXTL'
_computing_publication_material 'Bruker SHELXTL'
_computing_structure_refinement 'SHELXL-97 (Sheldrick, 1997)'
_computing_structure_solution 'SHELXS-97 (Sheldrick, 1990)'
_diffrn_ambient_temperature 295(2)
_diffrn_measured_fraction_theta_full 0.963
_diffrn_measured_fraction_theta_max 0.963
_diffrn_measurement_device_type 'CCD area detector'
_diffrn_measurement_method 'phi and omega scans'
_diffrn_radiation_monochromator graphite
_diffrn_radiation_source 'fine-focus sealed tube'
_diffrn_radiation_type MoK\a
_diffrn_radiation_wavelength 0.71073
_diffrn_reflns_av_R_equivalents 0.0602
_diffrn_reflns_av_sigmaI/netI 0.0670
_diffrn_reflns_limit_h_max 11
_diffrn_reflns_limit_h_min -13
_diffrn_reflns_limit_k_max 12
_diffrn_reflns_limit_k_min -14
_diffrn_reflns_limit_l_max 39
_diffrn_reflns_limit_l_min -22
_diffrn_reflns_number 16151
_diffrn_reflns_theta_full 25.10
_diffrn_reflns_theta_max 25.10
_diffrn_reflns_theta_min 2.12
_exptl_absorpt_coefficient_mu 1.486
_exptl_absorpt_correction_T_max 0.8551
_exptl_absorpt_correction_T_min 0.6088
_exptl_absorpt_correction_type empirical
_exptl_crystal_colour red
_exptl_crystal_density_diffrn 1.754
_exptl_crystal_density_method 'not measured'
_exptl_crystal_description plate
_exptl_crystal_F_000 2412
_exptl_crystal_size_max 0.40
_exptl_crystal_size_mid 0.20
_exptl_crystal_size_min 0.04
_refine_diff_density_max 0.702
_refine_diff_density_min -0.619
_refine_diff_density_rms 0.094
_refine_ls_extinction_method none
_refine_ls_goodness_of_fit_ref 1.127
_refine_ls_hydrogen_treatment constr
_refine_ls_matrix_type full
_refine_ls_number_parameters 685
_refine_ls_number_reflns 7782
_refine_ls_number_restraints 0
_refine_ls_restrained_S_all 1.127
_refine_ls_R_factor_all 0.1027
_refine_ls_R_factor_gt 0.0654
_refine_ls_shift/su_max 0.000
_refine_ls_shift/su_mean 0.000
_refine_ls_structure_factor_coef Fsqd
_refine_ls_weighting_details 'calc w=1/[\s^2^(Fo^2^)+(0.0453P)^2^+20.6841P] where P=(Fo^2^+2Fc^2^)/3'
_refine_ls_weighting_scheme calc
_refine_ls_wR_factor_gt 0.1479
_refine_ls_wR_factor_ref 0.1644
_reflns_number_gt 5397
_reflns_number_total 7782
_reflns_threshold_expression >2sigma(I)
_cod_data_source_file b715995a.txt
_cod_data_source_block 1
_cod_depositor_comments
;
The following automatic conversions were performed:
'_symmetry_cell_setting' value 'Monoclinic' changed to 'monoclinic'
according to '/home/saulius/struct/CIF-dictionaries/cif_core.dic'
dictionary named 'cif_core.dic' version 2.4.1 from 2010-06-29.

Automatic conversion script
Id: cif_fix_enum 1527 2010-12-29 10:47:43Z saulius 
;
_cod_original_sg_symbol_H-M P2(1)/n
_cod_database_code 7003415

loop_
_symmetry_equiv_pos_as_xyz
'x, y, z'
'-x+1/2, y+1/2, -z+1/2'
'-x, -y, -z'
'x-1/2, -y-1/2, z-1/2'

loop_
_atom_site_label
_atom_site_type_symbol
_atom_site_fract_x
_atom_site_fract_y
_atom_site_fract_z
_atom_site_U_iso_or_equiv
_atom_site_adp_type
_atom_site_occupancy
_atom_site_symmetry_multiplicity
_atom_site_calc_flag
_atom_site_refinement_flags
_atom_site_disorder_assembly
_atom_site_disorder_group
Cu1 Cu 0.15162(7) 0.19721(7) -0.14319(3) 0.0388(2) Uani 1 1 d . . .
Cu2 Cu 0.18505(7) 0.23688(7) -0.06064(3) 0.0417(2) Uani 1 1 d . . .
Cu3 Cu 0.26139(7) 0.27420(7) 0.02386(3) 0.0362(2) Uani 1 1 d . . .
N1 N 0.2610(5) 0.0914(5) -0.18857(18) 0.0439(15) Uani 1 1 d . . .
N2 N 0.3994(6) -0.0306(5) -0.1500(2) 0.0547(17) Uani 1 1 d . . .
N3 N 0.2726(5) 0.0856(4) -0.11961(16) 0.0333(13) Uani 1 1 d . . .
N4 N 0.2795(4) 0.0980(4) -0.04988(17) 0.0317(12) Uani 1 1 d . . .
N5 N 0.3529(5) -0.0581(5) -0.01094(18) 0.0382(14) Uani 1 1 d . . .
N6 N 0.3006(4) 0.1076(4) 0.02106(17) 0.0330(13) Uani 1 1 d . . .
N7 N 0.0338(5) 0.3201(4) -0.15208(18) 0.0377(13) Uani 1 1 d . . .
N8 N -0.0407(5) 0.4861(5) -0.12658(19) 0.0463(15) Uani 1 1 d . . .
N9 N 0.0847(4) 0.3689(4) -0.08407(17) 0.0331(13) Uani 1 1 d . . .
N10 N 0.1541(4) 0.4162(4) -0.01895(16) 0.0305(12) Uani 1 1 d . . .
N11 N 0.1496(5) 0.5970(5) 0.01184(18) 0.0376(13) Uani 1 1 d . . .
N12 N 0.2452(5) 0.4397(5) 0.04523(17) 0.0354(13) Uani 1 1 d . . .
N13 N 0.0218(5) 0.0831(5) -0.15677(18) 0.0410(14) Uani 1 1 d . . .
N14 N -0.1231(5) 0.0052(6) -0.1216(2) 0.0507(16) Uani 1 1 d . . .
N15 N 0.0291(5) 0.1217(4) -0.08949(18) 0.0350(13) Uani 1 1 d . . .
N16 N 0.0624(4) 0.1731(4) -0.02392(17) 0.0329(13) Uani 1 1 d . . .
N17 N -0.0684(5) 0.1442(5) 0.02294(19) 0.0406(14) Uani 1 1 d . . .
N18 N 0.1137(5) 0.2351(4) 0.04208(16) 0.0335(12) Uani 1 1 d . . .
N19 N 0.2751(5) 0.3171(5) -0.14221(17) 0.0363(13) Uani 1 1 d . . .
N20 N 0.4316(5) 0.4304(5) -0.11225(17) 0.0427(15) Uani 1 1 d . . .
N21 N 0.3277(4) 0.3211(4) -0.07121(16) 0.0319(12) Uani 1 1 d . . .
N22 N 0.3978(4) 0.3153(4) -0.00179(16) 0.0315(12) Uani 1 1 d . . .
N23 N 0.5964(5) 0.3534(5) 0.02284(17) 0.0373(13) Uani 1 1 d . . .
N24 N 0.4632(5) 0.2893(5) 0.06590(17) 0.0363(13) Uani 1 1 d . . .
C1 C 0.2995(9) 0.0607(8) -0.2234(3) 0.066(3) Uani 1 1 d . . .
H1A H 0.2669 0.0924 -0.2482 0.080 Uiso 1 1 calc R . .
C2 C 0.3846(9) -0.0153(9) -0.2226(3) 0.076(3) Uani 1 1 d . . .
H2B H 0.4095 -0.0378 -0.2468 0.091 Uiso 1 1 calc R . .
C3 C 0.4337(8) -0.0588(8) -0.1858(3) 0.071(3) Uani 1 1 d . . .
H3A H 0.4936 -0.1102 -0.1854 0.086 Uiso 1 1 calc R . .
C4 C 0.3157(6) 0.0435(6) -0.1543(2) 0.0391(16) Uani 1 1 d . . .
C5 C 0.3111(5) 0.0491(5) -0.0829(2) 0.0329(15) Uani 1 1 d . . .
H5B H 0.3612 -0.0118 -0.0796 0.040 Uiso 1 1 calc R . .
C6 C 0.3133(5) 0.0466(5) -0.0124(2) 0.0302(14) Uani 1 1 d . . .
C7 C 0.3809(6) -0.1042(6) 0.0258(2) 0.0457(19) Uani 1 1 d . . .
H7A H 0.4106 -0.1766 0.0275 0.055 Uiso 1 1 calc R . .
C8 C 0.3679(7) -0.0494(6) 0.0618(2) 0.0472(19) Uani 1 1 d . . .
H8B H 0.3850 -0.0843 0.0873 0.057 Uiso 1 1 calc R . .
C9 C 0.3293(6) 0.0572(6) 0.0582(2) 0.0396(16) Uani 1 1 d . . .
H9A H 0.3221 0.0973 0.0819 0.047 Uiso 1 1 calc R . .
C10 C -0.0289(6) 0.3383(6) -0.1890(2) 0.0450(18) Uani 1 1 d . . .
H10A H -0.0252 0.2878 -0.2102 0.054 Uiso 1 1 calc R . .
C11 C -0.0984(7) 0.4308(7) -0.1957(3) 0.057(2) Uani 1 1 d . . .
H11B H -0.1432 0.4437 -0.2211 0.068 Uiso 1 1 calc R . .
C12 C -0.0996(7) 0.5038(7) -0.1636(3) 0.058(2) Uani 1 1 d . . .
H12A H -0.1438 0.5687 -0.1681 0.070 Uiso 1 1 calc R . .
C13 C 0.0225(6) 0.3937(6) -0.1217(2) 0.0343(15) Uani 1 1 d . . .
C14 C 0.0933(5) 0.4447(5) -0.0537(2) 0.0319(15) Uani 1 1 d . . .
H14B H 0.0575 0.5143 -0.0575 0.038 Uiso 1 1 calc R . .
C15 C 0.1813(5) 0.4896(5) 0.0133(2) 0.0318(15) Uani 1 1 d . . .
C16 C 0.1916(6) 0.6573(6) 0.0443(2) 0.0455(18) Uani 1 1 d . . .
H16A H 0.1732 0.7331 0.0443 0.055 Uiso 1 1 calc R . .
C17 C 0.2611(7) 0.6138(6) 0.0783(2) 0.0486(19) Uani 1 1 d . . .
H17B H 0.2903 0.6584 0.1007 0.058 Uiso 1 1 calc R . .
C18 C 0.2849(6) 0.5012(7) 0.0775(2) 0.0445(18) Uani 1 1 d . . .
H18A H 0.3298 0.4680 0.1000 0.053 Uiso 1 1 calc R . .
C19 C -0.0245(7) 0.0324(7) -0.1908(2) 0.053(2) Uani 1 1 d . . .
H19A H 0.0090 0.0415 -0.2144 0.063 Uiso 1 1 calc R . .
C20 C -0.1203(7) -0.0333(7) -0.1922(3) 0.060(2) Uani 1 1 d . . .
H20B H -0.1522 -0.0699 -0.2162 0.072 Uiso 1 1 calc R . .
C21 C -0.1676(7) -0.0430(8) -0.1571(3) 0.063(2) Uani 1 1 d . . .
H21A H -0.2344 -0.0856 -0.1579 0.076 Uiso 1 1 calc R . .
C22 C -0.0280(6) 0.0662(6) -0.1225(2) 0.0405(17) Uani 1 1 d . . .
C23 C -0.0029(6) 0.1158(5) -0.0531(2) 0.0372(16) Uani 1 1 d . . .
H23B H -0.0667 0.0746 -0.0481 0.045 Uiso 1 1 calc R . .
C24 C 0.0334(6) 0.1826(5) 0.0146(2) 0.0348(15) Uani 1 1 d . . .
C25 C -0.0909(7) 0.1652(6) 0.0607(3) 0.0479(19) Uani 1 1 d . . .
H25A H -0.1602 0.1389 0.0676 0.057 Uiso 1 1 calc R . .
C26 C -0.0176(6) 0.2234(6) 0.0900(2) 0.0479(19) Uani 1 1 d . . .
H26A H -0.0378 0.2404 0.1155 0.057 Uiso 1 1 calc R . .
C27 C 0.0865(6) 0.2548(6) 0.0796(2) 0.0437(17) Uani 1 1 d . . .
H27A H 0.1400 0.2909 0.0991 0.052 Uiso 1 1 calc R . .
C28 C 0.2925(6) 0.3530(6) -0.1797(2) 0.0433(18) Uani 1 1 d . . .
H28A H 0.2452 0.3261 -0.2029 0.052 Uiso 1 1 calc R . .
C29 C 0.3772(7) 0.4275(7) -0.1842(2) 0.0473(19) Uani 1 1 d . . .
H29A H 0.3888 0.4521 -0.2101 0.057 Uiso 1 1 calc R . .
C30 C 0.4437(7) 0.4643(7) -0.1499(3) 0.055(2) Uani 1 1 d . . .
H30A H 0.5014 0.5162 -0.1525 0.066 Uiso 1 1 calc R . .
C31 C 0.3460(5) 0.3573(5) -0.1096(2) 0.0301(14) Uani 1 1 d . . .
C32 C 0.4100(6) 0.3400(5) -0.0395(2) 0.0318(15) Uani 1 1 d . . .
H32A H 0.4791 0.3721 -0.0443 0.038 Uiso 1 1 calc R . .
C33 C 0.4923(6) 0.3219(5) 0.0299(2) 0.0324(15) Uani 1 1 d . . .
C34 C 0.6783(7) 0.3490(7) 0.0555(2) 0.050(2) Uani 1 1 d . . .
H34A H 0.7524 0.3719 0.0524 0.060 Uiso 1 1 calc R . .
C35 C 0.6606(6) 0.3131(7) 0.0930(3) 0.051(2) Uani 1 1 d . . .
H35A H 0.7210 0.3073 0.1148 0.061 Uiso 1 1 calc R . .
C36 C 0.5490(6) 0.2857(6) 0.0973(2) 0.0416(17) Uani 1 1 d . . .
H36A H 0.5332 0.2640 0.1230 0.050 Uiso 1 1 calc R . .
B1 B 0.8553(11) 0.2387(11) 0.1938(4) 0.074(3) Uani 1 1 d . . .
F1 F 0.9384(12) 0.3056(10) 0.1900(3) 0.225(7) Uani 1 1 d . . .
F2 F 0.8728(8) 0.1880(8) 0.23056(19) 0.147(3) Uani 1 1 d . . .
F3 F 0.7590(12) 0.2973(11) 0.1914(3) 0.233(7) Uani 1 1 d . . .
F4 F 0.8405(5) 0.1630(5) 0.16208(17) 0.0851(16) Uani 1 1 d . . .
B2 B -0.1286(9) 0.1802(10) -0.2970(3) 0.062(3) Uani 1 1 d . . .
F5 F -0.1737(8) 0.0913(9) -0.2838(3) 0.185(5) Uani 1 1 d . . .
F6 F -0.0122(6) 0.1770(7) -0.2832(3) 0.133(3) Uani 1 1 d . . .
F7 F -0.1531(6) 0.1904(7) -0.33855(19) 0.115(2) Uani 1 1 d . . .
F8 F -0.1615(8) 0.2752(8) -0.2802(2) 0.148(3) Uani 1 1 d . . .
C37 C 0.6267(12) 0.2138(19) -0.2219(5) 0.179(9) Uani 1 1 d . . .
H37A H 0.7004 0.1805 -0.2236 0.268 Uiso 1 1 calc R . .
H37B H 0.6270 0.2905 -0.2306 0.268 Uiso 1 1 calc R . .
H37C H 0.5672 0.1737 -0.2394 0.268 Uiso 1 1 calc R . .
C38 C 0.6053(14) 0.2088(11) -0.1811(4) 0.116(5) Uani 1 1 d . . .
N25 N 0.5799(16) 0.2036(10) -0.1496(4) 0.168(7) Uani 1 1 d . . .

loop_
_atom_site_aniso_label
_atom_site_aniso_U_11
_atom_site_aniso_U_22
_atom_site_aniso_U_33
_atom_site_aniso_U_23
_atom_site_aniso_U_13
_atom_site_aniso_U_12
Cu1 0.0394(5) 0.0348(5) 0.0392(5) 0.0003(4) -0.0033(4) -0.0011(4)
Cu2 0.0335(4) 0.0383(5) 0.0553(6) 0.0182(4) 0.0128(4) 0.0064(4)
Cu3 0.0414(5) 0.0308(4) 0.0409(5) 0.0007(4) 0.0203(4) 0.0012(4)
N1 0.056(4) 0.047(4) 0.030(3) -0.004(3) 0.011(3) -0.007(3)
N2 0.063(4) 0.050(4) 0.055(4) -0.009(3) 0.021(4) 0.009(3)
N3 0.034(3) 0.040(3) 0.025(3) 0.001(3) 0.004(3) 0.003(2)
N4 0.030(3) 0.034(3) 0.032(3) 0.001(2) 0.010(3) 0.003(2)
N5 0.043(3) 0.037(3) 0.035(3) 0.003(3) 0.008(3) 0.007(3)
N6 0.033(3) 0.032(3) 0.035(3) 0.006(3) 0.009(3) 0.003(2)
N7 0.040(3) 0.035(3) 0.038(4) 0.002(3) 0.005(3) -0.001(3)
N8 0.046(4) 0.051(4) 0.039(4) -0.004(3) -0.002(3) 0.010(3)
N9 0.031(3) 0.033(3) 0.035(3) 0.002(3) 0.005(3) 0.001(2)
N10 0.030(3) 0.032(3) 0.031(3) -0.006(2) 0.011(3) -0.001(2)
N11 0.038(3) 0.037(3) 0.038(3) -0.003(3) 0.006(3) 0.004(3)
N12 0.034(3) 0.038(3) 0.035(3) 0.002(3) 0.010(3) 0.000(2)
N13 0.043(3) 0.041(3) 0.036(4) -0.004(3) -0.002(3) -0.003(3)
N14 0.039(4) 0.061(4) 0.050(4) -0.002(3) 0.000(3) -0.017(3)
N15 0.029(3) 0.035(3) 0.040(4) -0.002(3) 0.005(3) -0.002(2)
N16 0.033(3) 0.032(3) 0.033(3) -0.001(3) 0.006(3) 0.000(2)
N17 0.035(3) 0.039(3) 0.050(4) 0.001(3) 0.013(3) 0.001(3)
N18 0.038(3) 0.034(3) 0.029(3) -0.002(2) 0.008(3) 0.006(2)
N19 0.043(3) 0.038(3) 0.027(3) 0.006(3) 0.002(3) -0.003(3)
N20 0.047(4) 0.058(4) 0.023(3) 0.002(3) 0.004(3) -0.014(3)
N21 0.033(3) 0.037(3) 0.026(3) 0.006(2) 0.003(3) 0.004(2)
N22 0.032(3) 0.035(3) 0.028(3) 0.004(2) 0.005(3) 0.006(2)
N23 0.033(3) 0.051(3) 0.027(3) 0.008(3) 0.003(3) 0.000(3)
N24 0.041(3) 0.040(3) 0.027(3) 0.001(3) 0.003(3) 0.000(3)
C1 0.097(7) 0.071(6) 0.031(4) -0.012(4) 0.010(5) -0.023(6)
C2 0.094(8) 0.090(7) 0.053(6) -0.023(6) 0.045(6) -0.005(6)
C3 0.068(6) 0.066(6) 0.089(8) -0.018(6) 0.040(6) 0.008(5)
C4 0.043(4) 0.040(4) 0.036(4) -0.004(3) 0.012(3) -0.004(3)
C5 0.030(3) 0.034(3) 0.035(4) 0.001(3) 0.004(3) -0.002(3)
C6 0.030(3) 0.030(3) 0.031(4) 0.005(3) 0.003(3) 0.004(3)
C7 0.053(5) 0.038(4) 0.048(5) 0.009(4) 0.013(4) 0.015(3)
C8 0.061(5) 0.047(4) 0.032(4) 0.013(3) 0.003(4) 0.009(4)
C9 0.048(4) 0.044(4) 0.026(4) 0.001(3) 0.006(3) 0.001(3)
C10 0.043(4) 0.052(5) 0.038(4) 0.006(4) -0.001(4) 0.006(3)
C11 0.062(5) 0.058(5) 0.044(5) 0.002(4) -0.013(4) 0.009(4)
C12 0.055(5) 0.064(5) 0.054(6) 0.007(4) 0.002(4) 0.019(4)
C13 0.034(4) 0.038(4) 0.032(4) 0.003(3) 0.006(3) 0.000(3)
C14 0.025(3) 0.036(4) 0.036(4) 0.004(3) 0.011(3) 0.001(3)
C15 0.028(3) 0.033(3) 0.036(4) 0.000(3) 0.010(3) 0.000(3)
C16 0.047(4) 0.038(4) 0.052(5) -0.008(4) 0.011(4) 0.001(3)
C17 0.055(5) 0.053(5) 0.036(4) -0.016(4) 0.002(4) -0.001(4)
C18 0.042(4) 0.059(5) 0.028(4) 0.007(4) -0.007(3) -0.005(4)
C19 0.057(5) 0.061(5) 0.037(5) -0.003(4) 0.003(4) 0.000(4)
C20 0.059(5) 0.071(6) 0.047(5) -0.019(4) -0.004(4) -0.011(4)
C21 0.050(5) 0.074(6) 0.060(6) -0.002(5) -0.008(5) -0.022(4)
C22 0.047(4) 0.033(4) 0.043(4) 0.005(3) 0.009(4) 0.007(3)
C23 0.036(4) 0.032(4) 0.045(5) 0.004(3) 0.007(3) 0.002(3)
C24 0.043(4) 0.027(3) 0.037(4) 0.002(3) 0.012(3) 0.001(3)
C25 0.046(4) 0.043(4) 0.059(5) 0.008(4) 0.023(4) 0.004(3)
C26 0.052(4) 0.054(5) 0.043(4) -0.001(4) 0.025(4) -0.001(4)
C27 0.054(4) 0.043(4) 0.037(4) 0.001(3) 0.016(4) 0.001(3)
C28 0.049(4) 0.048(4) 0.032(4) -0.001(3) 0.003(4) -0.003(3)
C29 0.054(5) 0.062(5) 0.025(4) 0.007(4) 0.005(4) -0.011(4)
C30 0.061(5) 0.061(5) 0.046(5) 0.010(4) 0.018(4) -0.021(4)
C31 0.033(3) 0.029(3) 0.029(4) 0.002(3) 0.008(3) 0.002(3)
C32 0.032(3) 0.035(4) 0.031(4) 0.005(3) 0.012(3) 0.004(3)
C33 0.039(4) 0.032(3) 0.028(4) 0.003(3) 0.010(3) 0.001(3)
C34 0.042(4) 0.059(5) 0.048(5) 0.002(4) 0.005(4) -0.007(4)
C35 0.040(4) 0.062(5) 0.045(5) -0.002(4) -0.012(4) 0.005(4)
C36 0.049(4) 0.051(4) 0.024(4) 0.007(3) 0.004(3) 0.006(3)
B1 0.084(8) 0.087(8) 0.050(7) 0.005(6) 0.012(6) 0.021(7)
F1 0.358(17) 0.221(11) 0.098(6) -0.015(7) 0.045(8) -0.216(12)
F2 0.198(8) 0.188(8) 0.049(4) 0.042(5) 0.005(5) -0.028(7)
F3 0.274(13) 0.295(14) 0.110(7) -0.082(8) -0.035(8) 0.187(12)
F4 0.102(4) 0.093(4) 0.063(4) -0.003(3) 0.025(3) -0.001(3)
B2 0.060(6) 0.073(7) 0.058(7) -0.009(6) 0.022(5) -0.007(5)
F5 0.176(8) 0.205(9) 0.145(7) 0.089(7) -0.063(6) -0.125(7)
F6 0.083(5) 0.155(7) 0.163(8) 0.002(6) 0.022(5) -0.010(5)
F7 0.145(6) 0.146(6) 0.057(4) -0.010(4) 0.025(4) -0.007(5)
F8 0.178(8) 0.182(8) 0.082(5) -0.040(5) 0.010(5) 0.081(7)
C37 0.102(11) 0.34(3) 0.091(11) 0.052(15) 0.018(9) 0.000(14)
C38 0.181(14) 0.093(9) 0.059(8) 0.009(7) -0.028(9) -0.002(9)
N25 0.33(2) 0.100(9) 0.065(8) 0.007(7) -0.015(10) -0.033(10)

loop_
_atom_type_symbol
_atom_type_description
_atom_type_scat_dispersion_real
_atom_type_scat_dispersion_imag
_atom_type_scat_source
C C 0.0033 0.0016 'International Tables Vol C Tables 4.2.6.8 and 6.1.1.4'
H H 0.0000 0.0000 'International Tables Vol C Tables 4.2.6.8 and 6.1.1.4'
B B 0.0013 0.0007 'International Tables Vol C Tables 4.2.6.8 and 6.1.1.4'
N N 0.0061 0.0033 'International Tables Vol C Tables 4.2.6.8 and 6.1.1.4'
F F 0.0171 0.0103 'International Tables Vol C Tables 4.2.6.8 and 6.1.1.4'
Cu Cu 0.3201 1.2651 'International Tables Vol C Tables 4.2.6.8 and 6.1.1.4'

loop_
_geom_angle_atom_site_label_1
_geom_angle_atom_site_label_2
_geom_angle_atom_site_label_3
_geom_angle
_geom_angle_site_symmetry_1
_geom_angle_site_symmetry_3
_geom_angle_publ_flag
N7 Cu1 N3 165.8(2) . . ?
N7 Cu1 N19 87.6(2) . . ?
N3 Cu1 N19 90.2(2) . . ?
N7 Cu1 N13 89.1(2) . . ?
N3 Cu1 N13 95.7(2) . . ?
N19 Cu1 N13 168.3(2) . . ?
N7 Cu1 N1 134.2(2) . . ?
N3 Cu1 N1 59.6(2) . . ?
N19 Cu1 N1 86.3(2) . . ?
N13 Cu1 N1 87.9(2) . . ?
N7 Cu1 Cu2 90.48(17) . . ?
N3 Cu1 Cu2 75.28(15) . . ?
N19 Cu1 Cu2 82.51(16) . . ?
N13 Cu1 Cu2 108.79(18) . . ?
N1 Cu1 Cu2 133.34(15) . . ?
N4 Cu2 N21 89.7(2) . . ?
N4 Cu2 N9 168.1(2) . . ?
N21 Cu2 N9 89.6(2) . . ?
N4 Cu2 N16 90.3(2) . . ?
N21 Cu2 N16 155.6(2) . . ?
N9 Cu2 N16 95.2(2) . . ?
N4 Cu2 N15 87.7(2) . . ?
N21 Cu2 N15 145.7(2) . . ?
N9 Cu2 N15 86.2(2) . . ?
N16 Cu2 N15 58.7(2) . . ?
N4 Cu2 Cu1 91.34(16) . . ?
N21 Cu2 Cu1 84.85(16) . . ?
N9 Cu2 Cu1 76.81(16) . . ?
N16 Cu2 Cu1 119.54(15) . . ?
N15 Cu2 Cu1 61.00(14) . . ?
N4 Cu2 Cu3 82.72(16) . . ?
N21 Cu2 Cu3 86.97(16) . . ?
N9 Cu2 Cu3 109.06(16) . . ?
N16 Cu2 Cu3 68.84(15) . . ?
N15 Cu2 Cu3 126.52(15) . . ?
Cu1 Cu2 Cu3 169.92(4) . . ?
N18 Cu3 N22 172.4(2) . . ?
N18 Cu3 N6 89.8(2) . . ?
N22 Cu3 N6 91.2(2) . . ?
N18 Cu3 N12 89.5(2) . . ?
N22 Cu3 N12 91.7(2) . . ?
N6 Cu3 N12 162.7(2) . . ?
N18 Cu3 N10 86.73(19) . . ?
N22 Cu3 N10 87.60(19) . . ?
N6 Cu3 N10 138.8(2) . . ?
N12 Cu3 N10 58.4(2) . . ?
N18 Cu3 Cu2 95.96(16) . . ?
N22 Cu3 Cu2 76.81(16) . . ?
N6 Cu3 Cu2 80.87(16) . . ?
N12 Cu3 Cu2 116.39(16) . . ?
N10 Cu3 Cu2 58.74(12) . . ?
C4 N1 C1 115.0(7) . . ?
C4 N1 Cu1 86.1(4) . . ?
C1 N1 Cu1 158.6(6) . . ?
C4 N2 C3 113.2(8) . . ?
C5 N3 C4 121.2(6) . . ?
C5 N3 Cu1 134.8(5) . . ?
C4 N3 Cu1 104.0(4) . . ?
C5 N4 C6 117.2(5) . . ?
C5 N4 Cu2 115.7(4) . . ?
C6 N4 Cu2 127.1(4) . . ?
C7 N5 C6 117.3(6) . . ?
C6 N6 C9 117.0(6) . . ?
C6 N6 Cu3 128.0(4) . . ?
C9 N6 Cu3 114.6(5) . . ?
C10 N7 C13 117.7(6) . . ?
C10 N7 Cu1 121.4(5) . . ?
C13 N7 Cu1 120.7(5) . . ?
C12 N8 C13 116.6(7) . . ?
C14 N9 C13 119.8(6) . . ?
C14 N9 Cu2 105.4(4) . . ?
C13 N9 Cu2 134.6(5) . . ?
C14 N10 C15 123.1(6) . . ?
C14 N10 Cu3 149.3(4) . . ?
C15 N10 Cu3 87.6(4) . . ?
C16 N11 C15 115.4(6) . . ?
C18 N12 C15 118.2(6) . . ?
C18 N12 Cu3 138.7(5) . . ?
C15 N12 Cu3 102.8(4) . . ?
C19 N13 C22 117.8(7) . . ?
C19 N13 Cu1 133.6(6) . . ?
C22 N13 Cu1 108.5(5) . . ?
C21 N14 C22 115.4(7) . . ?
C23 N15 C22 122.1(6) . . ?
C23 N15 Cu2 88.6(4) . . ?
C22 N15 Cu2 149.3(5) . . ?
C23 N16 C24 121.2(6) . . ?
C23 N16 Cu2 97.8(4) . . ?
C24 N16 Cu2 140.7(4) . . ?
C25 N17 C24 115.8(6) . . ?
C27 N18 C24 117.3(6) . . ?
C27 N18 Cu3 125.6(5) . . ?
C24 N18 Cu3 117.2(4) . . ?
C31 N19 C28 117.1(6) . . ?
C31 N19 Cu1 128.0(4) . . ?
C28 N19 Cu1 114.6(5) . . ?
C30 N20 C31 116.5(6) . . ?
C32 N21 C31 118.1(5) . . ?
C32 N21 Cu2 117.9(4) . . ?
C31 N21 Cu2 124.0(4) . . ?
C32 N22 C33 120.4(6) . . ?
C32 N22 Cu3 132.5(5) . . ?
C33 N22 Cu3 107.0(4) . . ?
C34 N23 C33 114.5(6) . . ?
C36 N24 C33 115.8(6) . . ?
C2 C1 N1 120.9(9) . . ?
C1 C2 C3 118.9(8) . . ?
N2 C3 C2 122.9(9) . . ?
N2 C4 N1 129.1(7) . . ?
N2 C4 N3 120.5(7) . . ?
N1 C4 N3 110.3(6) . . ?
N3 C5 N4 120.8(6) . . ?
N5 C6 N6 124.0(6) . . ?
N5 C6 N4 120.0(6) . . ?
N6 C6 N4 116.0(5) . . ?
N5 C7 C8 122.9(7) . . ?
C9 C8 C7 116.8(7) . . ?
C8 C9 N6 121.9(7) . . ?
N7 C10 C11 120.5(7) . . ?
C10 C11 C12 117.6(8) . . ?
N8 C12 C11 122.9(8) . . ?
N8 C13 N7 124.6(6) . . ?
N8 C13 N9 119.9(6) . . ?
N7 C13 N9 115.5(6) . . ?
N10 C14 N9 116.7(6) . . ?
N11 C15 N12 125.2(6) . . ?
N11 C15 N10 123.7(6) . . ?
N12 C15 N10 111.1(6) . . ?
N11 C16 C17 123.5(7) . . ?
C18 C17 C16 116.6(7) . . ?
N12 C18 C17 121.0(7) . . ?
N13 C19 C20 121.4(8) . . ?
C21 C20 C19 117.4(8) . . ?
N14 C21 C20 123.5(8) . . ?
N14 C22 N15 123.8(7) . . ?
N14 C22 N13 124.4(7) . . ?
N15 C22 N13 111.8(6) . . ?
N15 C23 N16 115.0(6) . . ?
N17 C24 N18 124.6(6) . . ?
N17 C24 N16 121.1(6) . . ?
N18 C24 N16 114.4(6) . . ?
N17 C25 C26 123.9(7) . . ?
C27 C26 C25 116.4(7) . . ?
N18 C27 C26 121.9(7) . . ?
N19 C28 C29 121.7(7) . . ?
C30 C29 C28 117.3(7) . . ?
N20 C30 C29 123.6(7) . . ?
N19 C31 N20 123.9(6) . . ?
N19 C31 N21 117.2(6) . . ?
N20 C31 N21 119.0(6) . . ?
N22 C32 N21 122.5(6) . . ?
N23 C33 N24 126.9(6) . . ?
N23 C33 N22 121.8(6) . . ?
N24 C33 N22 111.3(6) . . ?
N23 C34 C35 124.0(7) . . ?
C34 C35 C36 116.8(7) . . ?
N24 C36 C35 122.0(7) . . ?
F1 B1 F3 108.6(14) . . ?
F1 B1 F2 110.9(11) . . ?
F3 B1 F2 107.6(11) . . ?
F1 B1 F4 110.2(10) . . ?
F3 B1 F4 107.3(10) . . ?
F2 B1 F4 112.0(11) . . ?
F5 B2 F8 113.5(10) . . ?
F5 B2 F7 112.3(10) . . ?
F8 B2 F7 108.0(10) . . ?
F5 B2 F6 107.6(10) . . ?
F8 B2 F6 102.8(9) . . ?
F7 B2 F6 112.4(9) . . ?
N25 C38 C37 174.9(19) . . ?

loop_
_geom_bond_atom_site_label_1
_geom_bond_atom_site_label_2
_geom_bond_distance
_geom_bond_site_symmetry_2
_geom_bond_publ_flag
Cu1 N7 2.005(6) . ?
Cu1 N3 2.012(5) . ?
Cu1 N19 2.031(6) . ?
Cu1 N13 2.040(6) . ?
Cu1 N1 2.462(6) . ?
Cu1 Cu2 2.7292(15) . ?
Cu2 N4 1.994(5) . ?
Cu2 N21 2.025(5) . ?
Cu2 N9 2.045(5) . ?
Cu2 N16 2.154(5) . ?
Cu2 N15 2.365(5) . ?
Cu2 Cu3 2.8254(15) . ?
Cu3 N18 1.972(5) . ?
Cu3 N22 1.980(5) . ?
Cu3 N6 2.047(5) . ?
Cu3 N12 2.116(6) . ?
Cu3 N10 2.429(5) . ?
N1 C4 1.339(9) . ?
N1 C1 1.347(10) . ?
N2 C4 1.312(9) . ?
N2 C3 1.347(11) . ?
N3 C5 1.298(8) . ?
N3 C4 1.409(8) . ?
N4 C5 1.338(8) . ?
N4 C6 1.381(8) . ?
N5 C7 1.324(9) . ?
N5 C6 1.332(8) . ?
N6 C6 1.349(8) . ?
N6 C9 1.360(8) . ?
N7 C10 1.336(9) . ?
N7 C13 1.353(9) . ?
N8 C12 1.322(10) . ?
N8 C13 1.324(9) . ?
N9 C14 1.341(8) . ?
N9 C13 1.370(9) . ?
N10 C14 1.298(8) . ?
N10 C15 1.375(8) . ?
N11 C16 1.321(9) . ?
N11 C15 1.334(8) . ?
N12 C18 1.316(9) . ?
N12 C15 1.335(8) . ?
N13 C19 1.315(9) . ?
N13 C22 1.362(9) . ?
N14 C21 1.335(10) . ?
N14 C22 1.335(9) . ?
N15 C23 1.313(9) . ?
N15 C22 1.359(9) . ?
N16 C23 1.322(9) . ?
N16 C24 1.369(8) . ?
N17 C25 1.334(10) . ?
N17 C24 1.344(8) . ?
N18 C27 1.345(9) . ?
N18 C24 1.354(9) . ?
N19 C31 1.341(8) . ?
N19 C28 1.352(9) . ?
N20 C30 1.333(9) . ?
N20 C31 1.342(8) . ?
N21 C32 1.327(8) . ?
N21 C31 1.385(8) . ?
N22 C32 1.307(8) . ?
N22 C33 1.400(9) . ?
N23 C34 1.328(9) . ?
N23 C33 1.330(8) . ?
N24 C36 1.326(9) . ?
N24 C33 1.343(8) . ?
C1 C2 1.344(13) . ?
C2 C3 1.362(14) . ?
C7 C8 1.384(10) . ?
C8 C9 1.349(10) . ?
C10 C11 1.371(11) . ?
C11 C12 1.372(12) . ?
C16 C17 1.381(11) . ?
C17 C18 1.374(10) . ?
C19 C20 1.364(11) . ?
C20 C21 1.361(12) . ?
C25 C26 1.378(11) . ?
C26 C27 1.369(10) . ?
C28 C29 1.357(10) . ?
C29 C30 1.345(11) . ?
C34 C35 1.353(11) . ?
C35 C36 1.376(10) . ?
B1 F1 1.279(15) . ?
B1 F3 1.320(14) . ?
B1 F2 1.342(13) . ?
B1 F4 1.372(13) . ?
B2 F5 1.291(13) . ?
B2 F8 1.343(13) . ?
B2 F7 1.361(12) . ?
B2 F6 1.369(12) . ?
C37 C38 1.408(19) . ?
C38 N25 1.123(18) . ?
